data_2103356
loop_
_publ_author_name
'Marsh, Richard E.'

_publ_section_title
;
 The space groups of point group <i>C</i>~3~: some corrections, some
 comments
;
_journal_issue 5
_journal_name_full 'Acta Crystallographica Section B'
_journal_page_first 893
_journal_page_last 899
_journal_paper_doi 10.1107/S0108768102011758
_journal_volume 58
_journal_year 2002
_chemical_formula_moiety 'C24 H16 N10 S2 Pt, 3(H2 O)'
_chemical_formula_sum 'C24 H22 N10 O3 Pt S2'
_symmetry_cell_setting trigonal
_symmetry_space_group_name_H-M 'P 32 1 2'
_cell_angle_alpha 90.00
_cell_angle_beta 90.00
_cell_angle_gamma 120.00
_cell_formula_units_Z 3
_cell_length_a 10.729
_cell_length_b 10.729
_cell_length_c 19.820
_cell_volume 1975.845
_cod_data_source_file bk0117.cif
_cod_data_source_block GOTLOQ
_cod_depositor_comments
;
 Marking attached hydrogen atoms.

 Antanas Vaitkus,
 2017-08-16

 Adding the _cell_formula_units_Z and _chemical_formula_moiety data items
 after consulting the original publication.

 Antanas Vaitkus,
 2017-08-03
;
_cod_original_formula_sum 'C24 H22 N10 O3 S2 Pt'
_cod_database_code 2103356

loop_
_atom_site_label
_atom_site_fract_x
_atom_site_fract_y
_atom_site_fract_z
_atom_site_attached_hydrogens
Pt -0.08534 0.45733 0.0 0
S -0.2502 0.4881 0.05536 0
N1 -0.1917 0.7482 0.0952 2
N2 0.0058 0.7306 0.0732 0
N3 0.0526 0.6355 0.0584 0
N4 0.5628 0.9272 0.0952 0
N5 0.4841 0.6107 0.0859 0
C1 -0.1332 0.6679 0.0734 0
C2 0.1855 0.6762 0.0754 0
C3 0.5706 1.0554 0.1004 1
C4 0.4517 1.0693 0.1020 1
C5 0.3132 0.9538 0.0959 1
C6 0.3048 0.8198 0.0894 0
C7 0.4342 0.8160 0.0888 0
C8 0.3942 0.6634 0.0840 0
C9 0.2432 0.5766 0.0763 0
C10 0.1820 0.4312 0.0784 1
C11 0.2744 0.3766 0.0824 1
C12 0.4185 0.4669 0.0860 1
O1 0.8753 1.0448 0.1004 2
O2 1.0516 1.0258 0.0 2
